data_7150453
loop_
_publ_author_name
'Chen, Yong-Jun'
'Gao, Ling-Jie'
'Murad, Ibrahim'
'Verstuyf, Annemieke'
'Verlinden, Lieve'
'Verboven, Christel'
'Bouillon, Roger'
'Viterbo, Davide'
'Milanesio, Marco'
'Van Haver, Dirk'
'Vandewalle, Maurits'
'De Clercq, Pierre J.'

_publ_section_title
;
 Synthesis, biological activity, and conformational analysis of CD-ring
 modified trans-decalin 1\a,25-dihydroxyvitamin D analogsElectronic
 supplementary information (ESI) available: Further experimental
 details. See http://www.rsc.org/suppdata/ob/b2/b209147j/
;
_journal_issue 2
_journal_name_full 'Organic &amp;  Biomolecular Chemistry'
_journal_page_first 257
_journal_paper_doi 10.1039/b209147j
_journal_volume 1
_journal_year 2003
_chemical_formula_sum 'C27 H35 N O2'
_chemical_formula_weight 405.56
_chemical_name_systematic
; 
(2S)-2-((1R,8aR)-8a-methyl-1,2,3,4,6,7,8,8a-octahydro-1-naphthyl)propyl 
N-((1S)-1-(1-naphthyl)ethyl)carbamate
;
_space_group_IT_number 4
_symmetry_cell_setting monoclinic
_symmetry_space_group_name_Hall 'P 2yb'
_symmetry_space_group_name_H-M 'P 1 21 1'
_atom_sites_solution_hydrogens geom
_atom_sites_solution_primary direct
_atom_sites_solution_secondary difmap
_audit_creation_method SHELXL-97
_cell_angle_alpha 90.00
_cell_angle_beta 92.382(4)
_cell_angle_gamma 90.00
_cell_formula_units_Z 8
_cell_length_a 12.368(3)
_cell_length_b 17.711(4)
_cell_length_c 21.575(4)
_cell_measurement_temperature 293(2)
_cell_volume 4721.9(18)
_computing_structure_refinement 'SHELXL-97 (Sheldrick, 1997)'
_computing_structure_solution 'SIR2000 (Burla et Al. 2000)'
_diffrn_ambient_temperature 293(2)
_diffrn_measured_fraction_theta_full 0.957
_diffrn_measured_fraction_theta_max 0.957
_diffrn_measurement_device_type 'Bruker CCD diffractometer'
_diffrn_measurement_method \w
_diffrn_radiation_monochromator graphite
_diffrn_radiation_source 'fine-focus sealed tube'
_diffrn_radiation_type MoK\a
_diffrn_radiation_wavelength 0.71073
_diffrn_reflns_av_R_equivalents 0.0324
_diffrn_reflns_av_sigmaI/netI 0.0632
_diffrn_reflns_limit_h_max 13
_diffrn_reflns_limit_h_min -13
_diffrn_reflns_limit_k_max 19
_diffrn_reflns_limit_k_min -19
_diffrn_reflns_limit_l_max 23
_diffrn_reflns_limit_l_min -24
_diffrn_reflns_number 32705
_diffrn_reflns_theta_full 23.32
_diffrn_reflns_theta_max 23.32
_diffrn_reflns_theta_min 1.49
_exptl_absorpt_coefficient_mu 0.071
_exptl_absorpt_correction_type 'empirical psi-scan'
_exptl_crystal_colour transparent
_exptl_crystal_density_diffrn 1.141
_exptl_crystal_density_method 'not measured'
_exptl_crystal_description prism
_exptl_crystal_F_000 1760
_exptl_crystal_size_max 0.60
_exptl_crystal_size_mid 0.30
_exptl_crystal_size_min 0.20
_refine_diff_density_max 0.164
_refine_diff_density_min -0.170
_refine_diff_density_rms 0.045
_refine_ls_abs_structure_details 'Flack H D (1983), Acta Cryst. A39, 876-881'
_refine_ls_abs_structure_Flack 1.1(9)
_refine_ls_extinction_method none
_refine_ls_goodness_of_fit_ref 0.933
_refine_ls_hydrogen_treatment mixed
_refine_ls_matrix_type full
_refine_ls_number_parameters 1081
_refine_ls_number_reflns 13128
_refine_ls_number_restraints 1
_refine_ls_restrained_S_all 0.933
_refine_ls_R_factor_all 0.0865
_refine_ls_R_factor_gt 0.0420
_refine_ls_shift/su_max 0.099
_refine_ls_shift/su_mean 0.011
_refine_ls_structure_factor_coef Fsqd
_refine_ls_weighting_details 'calc w=1/[\s^2^(Fo^2^)+(0.0525P)^2^+0.0000P] where P=(Fo^2^+2Fc^2^)/3'
_refine_ls_weighting_scheme calc
_refine_ls_wR_factor_gt 0.0867
_refine_ls_wR_factor_ref 0.1120
_reflns_number_gt 7859
_reflns_number_total 13128
_reflns_threshold_expression >2sigma(I)
_cod_data_source_file b209147j.txt
_cod_data_source_block decl14
_cod_original_cell_volume 4721.8(17)
_cod_original_sg_symbol_H-M 'P 21'
_cod_database_code 7150453

loop_
_symmetry_equiv_pos_as_xyz
'x, y, z'
'-x, y+1/2, -z'

loop_
_atom_site_label
_atom_site_type_symbol
_atom_site_fract_x
_atom_site_fract_y
_atom_site_fract_z
_atom_site_U_iso_or_equiv
_atom_site_adp_type
_atom_site_occupancy
_atom_site_symmetry_multiplicity
_atom_site_calc_flag
_atom_site_refinement_flags
_atom_site_disorder_assembly
_atom_site_disorder_group
C8A C -0.1949(4) -1.0681(3) -0.4358(2) 0.0932(16) Uani 1 1 d . . .
H8AA H -0.1632 -1.1011 -0.4633 0.112 Uiso 1 1 calc R . .
C9A C -0.2811(4) -1.0989(3) -0.3958(3) 0.125(2) Uani 1 1 d . . .
H9AA H -0.3462 -1.1081 -0.4213 0.150 Uiso 1 1 calc R . .
H9AB H -0.2570 -1.1468 -0.3783 0.150 Uiso 1 1 calc R . .
C11A C -0.3071(5) -1.0465(4) -0.3444(3) 0.131(2) Uani 1 1 d . . .
H11A H -0.2516 -1.0504 -0.3114 0.157 Uiso 1 1 calc R . .
H11B H -0.3757 -1.0610 -0.3275 0.157 Uiso 1 1 calc R . .
C12A C -0.3139(4) -0.9657(3) -0.3671(3) 0.1080(19) Uani 1 1 d . . .
H12A H -0.3327 -0.9334 -0.3329 0.130 Uiso 1 1 calc R . .
H12B H -0.3716 -0.9620 -0.3988 0.130 Uiso 1 1 calc R . .
C13A C -0.2071(3) -0.9365(3) -0.3942(2) 0.0707(13) Uani 1 1 d . . .
C14A C -0.1611(3) -0.9975(3) -0.4348(2) 0.0707(13) Uani 1 1 d . . .
C15A C -0.0731(3) -0.9743(3) -0.4764(2) 0.0806(14) Uani 1 1 d . . .
H15A H -0.0549 -1.0163 -0.5029 0.097 Uiso 1 1 calc R . .
H15B H -0.0088 -0.9608 -0.4516 0.097 Uiso 1 1 calc R . .
C16A C -0.1089(3) -0.9080(3) -0.5159(2) 0.0766(13) Uani 1 1 d . . .
H16A H -0.0501 -0.8921 -0.5413 0.092 Uiso 1 1 calc R . .
H16B H -0.1695 -0.9226 -0.5432 0.092 Uiso 1 1 calc R . .
C17A C -0.2341(3) -0.8653(2) -0.43337(19) 0.0570(11) Uani 1 1 d . . .
H17A H -0.2946 -0.8798 -0.4616 0.068 Uiso 1 1 calc R . .
C18A C -0.1256(4) -0.9190(3) -0.3406(2) 0.0975(17) Uani 1 1 d . . .
H18A H -0.0594 -0.9011 -0.3570 0.146 Uiso 1 1 calc R . .
H18B H -0.1117 -0.9640 -0.3168 0.146 Uiso 1 1 calc R . .
H18C H -0.1549 -0.8809 -0.3144 0.146 Uiso 1 1 calc R . .
C19A C -0.1416(3) -0.8436(2) -0.4753(2) 0.0650(12) Uani 1 1 d . . .
H19A H -0.1643 -0.8013 -0.5013 0.078 Uiso 1 1 calc R . .
H19B H -0.0795 -0.8276 -0.4496 0.078 Uiso 1 1 calc R . .
C20A C -0.2746(3) -0.7969(2) -0.3970(2) 0.0625(12) Uani 1 1 d . . .
H20A H -0.3061 -0.8163 -0.3592 0.075 Uiso 1 1 calc R . .
C21A C -0.1884(3) -0.7389(3) -0.3769(2) 0.0921(16) Uani 1 1 d . . .
H21A H -0.1313 -0.7636 -0.3532 0.138 Uiso 1 1 calc R . .
H21B H -0.2204 -0.7007 -0.3519 0.138 Uiso 1 1 calc R . .
H21C H -0.1594 -0.7160 -0.4130 0.138 Uiso 1 1 calc R . .
C22A C -0.3637(3) -0.7561(2) -0.4336(2) 0.0644(12) Uani 1 1 d . . .
H22A H -0.3833 -0.7104 -0.4120 0.077 Uiso 1 1 calc R . .
H22B H -0.3388 -0.7421 -0.4740 0.077 Uiso 1 1 calc R . .
O23A O -0.4564(2) -0.80502(13) -0.44064(13) 0.0655(8) Uani 1 1 d . . .
C24A C -0.5531(3) -0.7711(2) -0.44988(18) 0.0495(10) Uani 1 1 d . . .
O25A O -0.56356(19) -0.70295(15) -0.45692(14) 0.0690(8) Uani 1 1 d . . .
N26A N -0.6334(2) -0.82027(16) -0.45009(14) 0.0517(8) Uani 1 1 d . . .
H26A H -0.6184 -0.8676 -0.4475 0.062 Uiso 1 1 calc R . .
C27A C -0.7476(3) -0.7969(2) -0.45453(18) 0.0546(10) Uani 1 1 d . . .
H27A H -0.7510 -0.7453 -0.4709 0.066 Uiso 1 1 calc R . .
C28A C -0.7977(3) -0.7970(2) -0.39077(18) 0.0536(10) Uani 1 1 d . . .
C29A C -0.7999(3) -0.8631(2) -0.3574(2) 0.0655(12) Uani 1 1 d . . .
H29A H -0.7705 -0.9065 -0.3742 0.079 Uiso 1 1 calc R . .
C30A C -0.8448(4) -0.8674(3) -0.2989(2) 0.0860(15) Uani 1 1 d . . .
H30A H -0.8433 -0.9128 -0.2771 0.103 Uiso 1 1 calc R . .
C31A C -0.8902(4) -0.8055(3) -0.2743(2) 0.0812(14) Uani 1 1 d . . .
H31A H -0.9226 -0.8084 -0.2362 0.097 Uiso 1 1 calc R . .
C32A C -0.8882(3) -0.7370(3) -0.3065(2) 0.0702(14) Uani 1 1 d . . .
C33A C -0.9318(4) -0.6713(3) -0.2806(3) 0.0917(16) Uani 1 1 d . . .
H33A H -0.9636 -0.6743 -0.2424 0.110 Uiso 1 1 calc R . .
C34A C -0.9286(5) -0.6052(4) -0.3094(3) 0.117(2) Uani 1 1 d . . .
H34A H -0.9581 -0.5627 -0.2911 0.140 Uiso 1 1 calc R . .
C35A C -0.8812(5) -0.5987(3) -0.3670(3) 0.126(2) Uani 1 1 d . . .
H35A H -0.8800 -0.5522 -0.3869 0.151 Uiso 1 1 calc R . .
C36A C -0.8375(4) -0.6594(3) -0.3935(2) 0.0902(15) Uani 1 1 d . . .
H36A H -0.8046 -0.6542 -0.4312 0.108 Uiso 1 1 calc R . .
C37A C -0.8408(3) -0.7309(2) -0.3651(2) 0.0609(11) Uani 1 1 d . . .
C38A C -0.8109(3) -0.8484(3) -0.5001(2) 0.0858(15) Uani 1 1 d . . .
H38A H -0.7789 -0.8464 -0.5398 0.129 Uiso 1 1 calc R . .
H38B H -0.8847 -0.8317 -0.5041 0.129 Uiso 1 1 calc R . .
H38C H -0.8087 -0.8993 -0.4849 0.129 Uiso 1 1 calc R . .
C8B C -0.0306(4) -0.7903(3) -0.7781(3) 0.0910(16) Uani 1 1 d . . .
H8BA H -0.0008 -0.7842 -0.8167 0.109 Uiso 1 1 calc R . .
C9B C -0.0809(4) -0.8659(3) -0.7638(3) 0.1035(19) Uani 1 1 d . . .
H9BA H -0.1487 -0.8707 -0.7876 0.124 Uiso 1 1 calc R . .
H9BB H -0.0331 -0.9057 -0.7769 0.124 Uiso 1 1 calc R . .
C11B C -0.1019(4) -0.8768(3) -0.6960(3) 0.0945(16) Uani 1 1 d . . .
H11C H -0.0347 -0.8879 -0.6731 0.113 Uiso 1 1 calc R . .
H11D H -0.1511 -0.9188 -0.6909 0.113 Uiso 1 1 calc R . .
C12B C -0.1522(3) -0.8036(2) -0.6708(2) 0.0687(12) Uani 1 1 d . . .
H12C H -0.2202 -0.7938 -0.6934 0.082 Uiso 1 1 calc R . .
H12D H -0.1677 -0.8108 -0.6275 0.082 Uiso 1 1 calc R . .
C13B C -0.0779(3) -0.7344(2) -0.67655(18) 0.0570(11) Uani 1 1 d . . .
C14B C -0.0263(3) -0.7330(3) -0.7398(2) 0.0712(14) Uani 1 1 d . . .
C15B C 0.0279(4) -0.6599(3) -0.7584(2) 0.1052(18) Uani 1 1 d . . .
H15C H 0.0923 -0.6520 -0.7320 0.126 Uiso 1 1 calc R . .
H15D H 0.0501 -0.6641 -0.8008 0.126 Uiso 1 1 calc R . .
C16B C -0.0460(4) -0.5924(3) -0.7532(3) 0.0975(16) Uani 1 1 d . . .
H16C H -0.0066 -0.5465 -0.7617 0.117 Uiso 1 1 calc R . .
H16D H -0.1061 -0.5966 -0.7833 0.117 Uiso 1 1 calc R . .
C17B C -0.1479(3) -0.6616(2) -0.67182(18) 0.0539(11) Uani 1 1 d . . .
H17B H -0.2051 -0.6672 -0.7043 0.065 Uiso 1 1 calc R . .
C18B C 0.0129(3) -0.7383(2) -0.62443(19) 0.0758(13) Uani 1 1 d . . .
H18D H 0.0536 -0.7840 -0.6287 0.114 Uiso 1 1 calc R . .
H18E H -0.0191 -0.7376 -0.5847 0.114 Uiso 1 1 calc R . .
H18F H 0.0601 -0.6956 -0.6278 0.114 Uiso 1 1 calc R . .
C19B C -0.0878(4) -0.5892(2) -0.6889(2) 0.0789(14) Uani 1 1 d . . .
H19C H -0.1363 -0.5465 -0.6859 0.095 Uiso 1 1 calc R . .
H19D H -0.0275 -0.5814 -0.6593 0.095 Uiso 1 1 calc R . .
C20B C -0.2089(3) -0.6534(2) -0.61079(18) 0.0546(11) Uani 1 1 d . . .
H20B H -0.2225 -0.7043 -0.5950 0.066 Uiso 1 1 calc R . .
C21B C -0.1498(3) -0.6088(3) -0.5589(2) 0.0825(14) Uani 1 1 d . . .
H21D H -0.0819 -0.6328 -0.5482 0.124 Uiso 1 1 calc R . .
H21E H -0.1935 -0.6075 -0.5231 0.124 Uiso 1 1 calc R . .
H21F H -0.1370 -0.5582 -0.5727 0.124 Uiso 1 1 calc R . .
C22B C -0.3192(3) -0.6169(2) -0.62750(18) 0.0591(11) Uani 1 1 d . . .
H22C H -0.3083 -0.5655 -0.6415 0.071 Uiso 1 1 calc R . .
H22D H -0.3550 -0.6449 -0.6611 0.071 Uiso 1 1 calc R . .
O23B O -0.38664(19) -0.61660(13) -0.57443(13) 0.0604(7) Uani 1 1 d . . .
C24B C -0.4066(3) -0.5490(2) -0.54847(19) 0.0502(10) Uani 1 1 d . . .
O25B O -0.3731(2) -0.48884(14) -0.56730(13) 0.0655(8) Uani 1 1 d . . .
N26B N -0.4675(2) -0.55869(16) -0.49927(15) 0.0549(8) Uani 1 1 d . . .
H26B H -0.4942 -0.6025 -0.4918 0.066 Uiso 1 1 calc R . .
C27B C -0.4889(3) -0.4959(2) -0.45835(18) 0.0550(10) Uani 1 1 d . . .
H27B H -0.5031 -0.4509 -0.4839 0.066 Uiso 1 1 calc R . .
C28B C -0.3942(3) -0.4790(2) -0.41315(17) 0.0523(10) Uani 1 1 d . . .
C29B C -0.3152(3) -0.5323(2) -0.4011(2) 0.0658(12) Uani 1 1 d . . .
H29B H -0.3196 -0.5782 -0.4220 0.079 Uiso 1 1 calc R . .
C30B C -0.2294(4) -0.5201(3) -0.3589(2) 0.0829(14) Uani 1 1 d . . .
H30B H -0.1781 -0.5577 -0.3512 0.099 Uiso 1 1 calc R . .
C31B C -0.2209(4) -0.4539(3) -0.3295(2) 0.0852(15) Uani 1 1 d . . .
H31B H -0.1624 -0.4462 -0.3017 0.102 Uiso 1 1 calc R . .
C32B C -0.2969(4) -0.3955(3) -0.3388(2) 0.0706(13) Uani 1 1 d . . .
C33B C -0.2894(5) -0.3234(3) -0.3099(2) 0.0898(16) Uani 1 1 d . . .
H33B H -0.2321 -0.3142 -0.2816 0.108 Uiso 1 1 calc R . .
C34B C -0.3615(6) -0.2681(3) -0.3216(3) 0.0999(18) Uani 1 1 d . . .
H34B H -0.3546 -0.2226 -0.3003 0.120 Uiso 1 1 calc R . .
C35B C -0.4458(5) -0.2777(3) -0.3648(3) 0.0911(15) Uani 1 1 d . . .
H35B H -0.4931 -0.2382 -0.3741 0.109 Uiso 1 1 calc R . .
C36B C -0.4593(4) -0.3479(2) -0.3946(2) 0.0703(12) Uani 1 1 d . . .
H36B H -0.5176 -0.3549 -0.4227 0.084 Uiso 1 1 calc R . .
C37B C -0.3863(3) -0.4079(2) -0.38280(18) 0.0567(11) Uani 1 1 d . . .
C38B C -0.5927(3) -0.5151(2) -0.42417(19) 0.0704(12) Uani 1 1 d . . .
H38D H -0.6506 -0.5254 -0.4540 0.106 Uiso 1 1 calc R . .
H38E H -0.6121 -0.4730 -0.3988 0.106 Uiso 1 1 calc R . .
H38F H -0.5800 -0.5587 -0.3984 0.106 Uiso 1 1 calc R . .
C8C C -0.4788(4) -1.1845(3) 0.2782(2) 0.0824(15) Uani 1 1 d . . .
H8CA H -0.5144 -1.1753 0.3145 0.099 Uiso 1 1 calc R . .
C9C C -0.4340(4) -1.2607(3) 0.2705(2) 0.0873(16) Uani 1 1 d . . .
H9CA H -0.4866 -1.2978 0.2830 0.105 Uiso 1 1 calc R . .
H9CB H -0.3696 -1.2663 0.2973 0.105 Uiso 1 1 calc R . .
C11C C -0.4056(4) -1.2757(2) 0.2040(2) 0.0788(14) Uani 1 1 d . . .
H11E H -0.4710 -1.2855 0.1789 0.095 Uiso 1 1 calc R . .
H11F H -0.3594 -1.3199 0.2023 0.095 Uiso 1 1 calc R . .
C12C C -0.3473(3) -1.2075(2) 0.1785(2) 0.0624(12) Uani 1 1 d . . .
H12E H -0.3259 -1.2187 0.1367 0.075 Uiso 1 1 calc R . .
H12F H -0.2820 -1.1983 0.2038 0.075 Uiso 1 1 calc R . .
C13C C -0.4171(3) -1.1355(2) 0.17699(17) 0.0475(10) Uani 1 1 d . . .
C14C C -0.4733(3) -1.1276(3) 0.2382(2) 0.0603(11) Uani 1 1 d . . .
C15C C -0.5235(4) -1.0524(3) 0.2502(2) 0.0855(14) Uani 1 1 d . . .
H15E H -0.5505 -1.0519 0.2918 0.103 Uiso 1 1 calc R . .
H15F H -0.5845 -1.0447 0.2212 0.103 Uiso 1 1 calc R . .
C16C C -0.4436(4) -0.9883(3) 0.2438(2) 0.0839(14) Uani 1 1 d . . .
H16E H -0.4796 -0.9404 0.2500 0.101 Uiso 1 1 calc R . .
H16F H -0.3854 -0.9931 0.2751 0.101 Uiso 1 1 calc R . .
C17C C -0.3412(3) -1.06573(19) 0.16849(17) 0.0473(9) Uani 1 1 d . . .
H17C H -0.2851 -1.0700 0.2018 0.057 Uiso 1 1 calc R . .
C18C C -0.5034(3) -1.1421(2) 0.12364(18) 0.0655(11) Uani 1 1 d . . .
H18G H -0.5485 -1.0980 0.1229 0.098 Uiso 1 1 calc R . .
H18H H -0.5471 -1.1861 0.1299 0.098 Uiso 1 1 calc R . .
H18I H -0.4685 -1.1465 0.0849 0.098 Uiso 1 1 calc R . .
C19C C -0.3981(3) -0.9903(2) 0.1801(2) 0.0691(12) Uani 1 1 d . . .
H19E H -0.3468 -0.9492 0.1762 0.083 Uiso 1 1 calc R . .
H19F H -0.4561 -0.9831 0.1490 0.083 Uiso 1 1 calc R . .
C20C C -0.2792(3) -1.0634(2) 0.10780(17) 0.0483(9) Uani 1 1 d . . .
H20C H -0.2659 -1.1156 0.0952 0.058 Uiso 1 1 calc R . .
C21C C -0.3343(3) -1.0226(2) 0.05250(17) 0.0646(11) Uani 1 1 d . . .
H21G H -0.4031 -1.0457 0.0426 0.097 Uiso 1 1 calc R . .
H21H H -0.2895 -1.0260 0.0173 0.097 Uiso 1 1 calc R . .
H21I H -0.3449 -0.9705 0.0628 0.097 Uiso 1 1 calc R . .
C22C C -0.1702(3) -1.0265(2) 0.12206(18) 0.0561(10) Uani 1 1 d . . .
H22E H -0.1816 -0.9755 0.1368 0.067 Uiso 1 1 calc R . .
H22F H -0.1323 -1.0544 0.1550 0.067 Uiso 1 1 calc R . .
O23C O -0.10374(18) -1.02394(13) 0.06867(12) 0.0547(7) Uani 1 1 d . . .
C24C C -0.0917(3) -0.9554(2) 0.04075(19) 0.0471(10) Uani 1 1 d . . .
O25C O -0.1254(2) -0.89717(14) 0.05977(13) 0.0609(7) Uani 1 1 d . . .
N26C N -0.0358(2) -0.96418(16) -0.01069(15) 0.0524(8) Uani 1 1 d . . .
H26C H -0.0100 -1.0079 -0.0192 0.063 Uiso 1 1 calc R . .
C27C C -0.0179(3) -0.9013(2) -0.05232(18) 0.0519(10) Uani 1 1 d . . .
H27C H -0.0065 -0.8558 -0.0269 0.062 Uiso 1 1 calc R . .
C28C C -0.1127(3) -0.8863(2) -0.09778(19) 0.0570(11) Uani 1 1 d . . .
C29C C -0.1833(4) -0.9427(2) -0.1132(2) 0.0900(16) Uani 1 1 d . . .
H29C H -0.1742 -0.9899 -0.0949 0.108 Uiso 1 1 calc R . .
C30C C -0.2710(4) -0.9307(3) -0.1570(3) 0.110(2) Uani 1 1 d . . .
H30C H -0.3186 -0.9701 -0.1665 0.132 Uiso 1 1 calc R . .
C31C C -0.2854(4) -0.8651(3) -0.1839(2) 0.0967(17) Uani 1 1 d . . .
H31C H -0.3426 -0.8587 -0.2128 0.116 Uiso 1 1 calc R . .
C32C C -0.2166(4) -0.8044(3) -0.1701(2) 0.0681(12) Uani 1 1 d . . .
C33C C -0.2341(4) -0.7342(3) -0.1969(2) 0.0851(15) Uani 1 1 d . . .
H33C H -0.2917 -0.7276 -0.2255 0.102 Uiso 1 1 calc R . .
C34C C -0.1686(5) -0.6749(3) -0.1820(3) 0.0909(16) Uani 1 1 d . . .
H34C H -0.1801 -0.6284 -0.2012 0.109 Uiso 1 1 calc R . .
C35C C -0.0824(4) -0.6839(2) -0.1371(2) 0.0809(14) Uani 1 1 d . . .
H35C H -0.0393 -0.6427 -0.1258 0.097 Uiso 1 1 calc R . .
C36C C -0.0621(3) -0.7522(2) -0.11033(19) 0.0624(11) Uani 1 1 d . . .
H36C H -0.0040 -0.7575 -0.0819 0.075 Uiso 1 1 calc R . .
C37C C -0.1282(3) -0.8153(2) -0.12525(19) 0.0554(10) Uani 1 1 d . . .
C38C C 0.0858(3) -0.9158(2) -0.0869(2) 0.0736(13) Uani 1 1 d . . .
H38G H 0.1449 -0.9240 -0.0575 0.110 Uiso 1 1 calc R . .
H38H H 0.1011 -0.8728 -0.1122 0.110 Uiso 1 1 calc R . .
H38I H 0.0762 -0.9596 -0.1128 0.110 Uiso 1 1 calc R . .
C8D C 0.3120(3) -0.9848(2) 0.04546(19) 0.0608(11) Uani 1 1 d . . .
H8DA H 0.3490 -1.0163 0.0191 0.073 Uiso 1 1 calc R . .
C9D C 0.2231(3) -1.0203(2) 0.0795(2) 0.0715(12) Uani 1 1 d . . .
H9DA H 0.2469 -1.0689 0.0957 0.086 Uiso 1 1 calc R . .
H9DB H 0.1613 -1.0288 0.0511 0.086 Uiso 1 1 calc R . .
C11D C 0.1901(3) -0.9706(2) 0.1321(2) 0.0762(13) Uani 1 1 d . . .
H11G H 0.2419 -0.9760 0.1668 0.091 Uiso 1 1 calc R . .
H11H H 0.1198 -0.9864 0.1456 0.091 Uiso 1 1 calc R . .
C12D C 0.1849(3) -0.8884(2) 0.1119(2) 0.0611(11) Uani 1 1 d . . .
H12G H 0.1606 -0.8582 0.1461 0.073 Uiso 1 1 calc R . .
H12H H 0.1316 -0.8835 0.0778 0.073 Uiso 1 1 calc R . .
C13D C 0.2947(3) -0.85677(19) 0.09103(18) 0.0486(10) Uani 1 1 d . . .
C14D C 0.3445(3) -0.9141(2) 0.04818(18) 0.0498(10) Uani 1 1 d . . .
C15D C 0.4354(3) -0.8864(2) 0.0096(2) 0.0655(12) Uani 1 1 d . . .
H15G H 0.4977 -0.8743 0.0366 0.079 Uiso 1 1 calc R . .
H15H H 0.4563 -0.9261 -0.0184 0.079 Uiso 1 1 calc R . .
C16D C 0.4022(3) -0.8176(2) -0.0272(2) 0.0677(12) Uani 1 1 d . . .
H16G H 0.3424 -0.8299 -0.0559 0.081 Uiso 1 1 calc R . .
H16H H 0.4622 -0.8001 -0.0510 0.081 Uiso 1 1 calc R . .
C17D C 0.2734(3) -0.78098(18) 0.05627(17) 0.0470(10) Uani 1 1 d . . .
H17D H 0.2136 -0.7914 0.0263 0.056 Uiso 1 1 calc R . .
C18D C 0.3729(3) -0.8459(2) 0.14781(19) 0.0712(12) Uani 1 1 d . . .
H18J H 0.4403 -0.8261 0.1346 0.107 Uiso 1 1 calc R . .
H18K H 0.3852 -0.8937 0.1679 0.107 Uiso 1 1 calc R . .
H18L H 0.3417 -0.8113 0.1763 0.107 Uiso 1 1 calc R . .
C19D C 0.3685(3) -0.7561(2) 0.0171(2) 0.0631(12) Uani 1 1 d . . .
H19G H 0.3476 -0.7114 -0.0066 0.076 Uiso 1 1 calc R . .
H19H H 0.4297 -0.7429 0.0445 0.076 Uiso 1 1 calc R . .
C20D C 0.2327(3) -0.7168(2) 0.09740(19) 0.0560(11) Uani 1 1 d . . .
H20D H 0.2004 -0.7405 0.1333 0.067 Uiso 1 1 calc R . .
C21D C 0.3187(3) -0.6602(2) 0.1229(2) 0.0837(15) Uani 1 1 d . . .
H21J H 0.2847 -0.6231 0.1480 0.125 Uiso 1 1 calc R . .
H21K H 0.3521 -0.6357 0.0889 0.125 Uiso 1 1 calc R . .
H21L H 0.3728 -0.6867 0.1476 0.125 Uiso 1 1 calc R . .
C22D C 0.1452(3) -0.66872(19) 0.0653(2) 0.0594(11) Uani 1 1 d . . .
H22G H 0.1297 -0.6250 0.0906 0.071 Uiso 1 1 calc R . .
H22H H 0.1691 -0.6512 0.0255 0.071 Uiso 1 1 calc R . .
O23D O 0.04884(17) -0.71534(12) 0.05659(12) 0.0544(7) Uani 1 1 d . . .
C24D C -0.0451(3) -0.6766(2) 0.05250(16) 0.0425(9) Uani 1 1 d . . .
O25D O -0.05085(18) -0.60890(13) 0.05178(13) 0.0622(8) Uani 1 1 d . . .
N26D N -0.1296(2) -0.72396(16) 0.05039(14) 0.0488(8) Uani 1 1 d . . .
H26D H -0.1182 -0.7719 0.0515 0.059 Uiso 1 1 calc R . .
C27D C -0.2412(3) -0.6955(2) 0.04619(18) 0.0498(10) Uani 1 1 d . . .
H27D H -0.2387 -0.6426 0.0331 0.060 Uiso 1 1 calc R . .
C28D C -0.2941(2) -0.6983(2) 0.10837(17) 0.0433(9) Uani 1 1 d . . .
C29D C -0.3105(3) -0.7667(2) 0.13534(19) 0.0540(10) Uani 1 1 d . . .
H29D H -0.2840 -0.8099 0.1168 0.065 Uiso 1 1 calc R . .
C30D C -0.3662(3) -0.7736(2) 0.1903(2) 0.0617(11) Uani 1 1 d . . .
H30D H -0.3742 -0.8206 0.2088 0.074 Uiso 1 1 calc R . .
C31D C -0.4091(3) -0.7097(3) 0.21662(19) 0.0586(11) Uani 1 1 d . . .
H31D H -0.4495 -0.7146 0.2518 0.070 Uiso 1 1 calc R . .
C32D C -0.3934(3) -0.6376(2) 0.19161(18) 0.0485(10) Uani 1 1 d . . .
C33D C -0.4343(3) -0.5724(3) 0.2188(2) 0.0733(13) Uani 1 1 d . . .
H33D H -0.4773 -0.5774 0.2529 0.088 Uiso 1 1 calc R . .
C34D C -0.4137(4) -0.5027(3) 0.1975(3) 0.0946(16) Uani 1 1 d . . .
H34D H -0.4412 -0.4603 0.2168 0.114 Uiso 1 1 calc R . .
C35D C -0.3495(5) -0.4953(3) 0.1452(3) 0.0974(17) Uani 1 1 d . . .
H35D H -0.3340 -0.4475 0.1301 0.117 Uiso 1 1 calc R . .
C36D C -0.3104(3) -0.5570(2) 0.1169(2) 0.0690(12) Uani 1 1 d . . .
H36D H -0.2676 -0.5507 0.0829 0.083 Uiso 1 1 calc R . .
C37D C -0.3328(3) -0.6313(2) 0.13776(18) 0.0469(10) Uani 1 1 d . . .
C38D C -0.3043(3) -0.7395(2) -0.00385(19) 0.0732(13) Uani 1 1 d . . .
H38J H -0.2687 -0.7351 -0.0424 0.110 Uiso 1 1 calc R . .
H38K H -0.3763 -0.7194 -0.0086 0.110 Uiso 1 1 calc R . .
H38L H -0.3078 -0.7917 0.0079 0.110 Uiso 1 1 calc R . .

loop_
_atom_site_aniso_label
_atom_site_aniso_U_11
_atom_site_aniso_U_22
_atom_site_aniso_U_33
_atom_site_aniso_U_23
_atom_site_aniso_U_13
_atom_site_aniso_U_12
C8A 0.075(3) 0.100(4) 0.103(4) 0.026(3) -0.017(3) 0.003(3)
C9A 0.079(4) 0.116(5) 0.177(7) 0.076(5) -0.023(4) -0.007(3)
C11A 0.123(5) 0.132(6) 0.142(7) 0.063(5) 0.043(5) 0.007(4)
C12A 0.076(3) 0.117(4) 0.133(5) 0.058(4) 0.027(3) 0.000(3)
C13A 0.045(3) 0.089(3) 0.077(4) 0.018(3) -0.007(2) -0.002(2)
C14A 0.051(3) 0.069(3) 0.091(4) 0.020(3) -0.015(3) -0.005(2)
C15A 0.065(3) 0.088(3) 0.089(4) 0.012(3) 0.002(3) 0.007(3)
C16A 0.061(3) 0.094(4) 0.075(3) 0.014(3) 0.013(2) 0.004(2)
C17A 0.034(2) 0.073(3) 0.063(3) 0.009(2) -0.009(2) -0.005(2)
C18A 0.091(4) 0.122(4) 0.077(4) 0.014(3) -0.021(3) 0.012(3)
C19A 0.051(3) 0.067(3) 0.077(3) 0.004(2) 0.001(2) -0.003(2)
C20A 0.049(3) 0.068(3) 0.070(3) -0.005(2) -0.004(2) 0.002(2)
C21A 0.064(3) 0.094(4) 0.117(5) -0.025(3) -0.015(3) -0.009(3)
C22A 0.046(2) 0.061(3) 0.086(3) -0.005(2) 0.006(2) -0.011(2)
O23A 0.0375(16) 0.0554(16) 0.103(2) 0.0029(15) 0.0014(15) 0.0018(13)
C24A 0.048(3) 0.048(3) 0.053(3) -0.004(2) 0.012(2) 0.006(2)
O25A 0.0498(16) 0.0544(18) 0.103(2) 0.0044(16) 0.0103(15) 0.0028(13)
N26A 0.0353(19) 0.0501(19) 0.070(2) 0.0015(16) 0.0075(16) 0.0034(16)
C27A 0.041(2) 0.063(3) 0.061(3) -0.003(2) 0.007(2) 0.0094(19)
C28A 0.036(2) 0.070(3) 0.054(3) -0.011(2) 0.001(2) 0.001(2)
C29A 0.079(3) 0.055(3) 0.063(3) 0.002(2) 0.008(3) -0.008(2)
C30A 0.113(4) 0.075(3) 0.071(4) 0.001(3) 0.022(3) -0.033(3)
C31A 0.086(4) 0.099(4) 0.059(3) -0.001(3) 0.015(3) -0.030(3)
C32A 0.037(2) 0.111(4) 0.064(4) -0.034(3) 0.013(2) -0.001(2)
C33A 0.076(4) 0.108(4) 0.091(5) -0.003(4) 0.015(3) 0.006(3)
C34A 0.109(4) 0.132(6) 0.110(6) -0.050(5) 0.002(4) 0.052(4)
C35A 0.176(6) 0.100(5) 0.104(5) 0.010(4) 0.027(5) 0.059(4)
C36A 0.113(4) 0.078(4) 0.080(4) 0.004(3) 0.015(3) 0.025(3)
C37A 0.044(2) 0.075(3) 0.064(3) -0.003(2) -0.002(2) 0.003(2)
C38A 0.048(3) 0.147(4) 0.062(3) -0.026(3) -0.003(2) 0.004(3)
C8B 0.076(3) 0.118(5) 0.080(4) -0.002(4) 0.006(3) 0.027(3)
C9B 0.103(4) 0.120(5) 0.085(5) -0.042(4) -0.015(3) 0.057(4)
C11B 0.094(4) 0.075(3) 0.114(5) -0.022(3) -0.007(3) 0.014(3)
C12B 0.069(3) 0.065(3) 0.072(3) -0.011(2) 0.002(2) 0.014(2)
C13B 0.049(2) 0.073(3) 0.049(3) -0.013(2) -0.007(2) 0.006(2)
C14B 0.057(3) 0.100(4) 0.057(3) -0.027(3) 0.003(2) 0.025(3)
C15B 0.094(4) 0.150(5) 0.074(4) 0.002(4) 0.035(3) -0.015(4)
C16B 0.095(4) 0.105(4) 0.095(5) 0.018(3) 0.030(3) -0.006(3)
C17B 0.055(2) 0.059(3) 0.048(3) -0.007(2) 0.002(2) 0.003(2)
C18B 0.064(3) 0.099(3) 0.063(3) -0.018(2) -0.015(2) 0.017(2)
C19B 0.076(3) 0.071(3) 0.091(4) 0.007(3) 0.019(3) -0.009(2)
C20B 0.052(2) 0.054(2) 0.058(3) -0.009(2) 0.005(2) 0.0025(19)
C21B 0.064(3) 0.119(4) 0.064(3) -0.038(3) -0.006(2) 0.000(3)
C22B 0.059(3) 0.062(3) 0.057(3) -0.017(2) 0.002(2) 0.001(2)
O23B 0.0585(16) 0.0542(17) 0.070(2) -0.0147(14) 0.0185(15) -0.0045(13)
C24B 0.038(2) 0.057(3) 0.055(3) -0.010(2) 0.005(2) 0.008(2)
O25B 0.0733(19) 0.0505(17) 0.074(2) -0.0015(15) 0.0221(16) -0.0059(15)
N26B 0.0530(19) 0.0504(19) 0.062(2) -0.0097(17) 0.0110(18) -0.0025(16)
C27B 0.052(2) 0.059(3) 0.054(3) 0.001(2) 0.008(2) 0.0059(19)
C28B 0.055(2) 0.063(3) 0.040(2) -0.005(2) 0.013(2) 0.002(2)
C29B 0.057(3) 0.069(3) 0.071(3) -0.004(2) -0.001(2) 0.002(2)
C30B 0.066(3) 0.086(4) 0.095(4) -0.003(3) -0.014(3) 0.001(3)
C31B 0.052(3) 0.116(4) 0.088(4) 0.014(3) -0.003(3) -0.013(3)
C32B 0.074(3) 0.085(4) 0.055(3) -0.014(3) 0.020(3) -0.029(3)
C33B 0.094(4) 0.117(5) 0.061(3) -0.019(3) 0.033(3) -0.042(4)
C34B 0.127(5) 0.092(4) 0.084(5) -0.018(3) 0.050(4) -0.016(4)
C35B 0.115(4) 0.085(4) 0.076(4) -0.003(3) 0.038(4) 0.015(3)
C36B 0.093(3) 0.062(3) 0.057(3) -0.007(2) 0.020(3) 0.006(3)
C37B 0.064(3) 0.065(3) 0.042(3) 0.001(2) 0.023(2) 0.000(2)
C38B 0.050(3) 0.090(3) 0.071(3) -0.007(2) 0.011(2) 0.008(2)
C8C 0.079(3) 0.117(4) 0.051(3) 0.025(3) -0.004(3) -0.026(3)
C9C 0.082(3) 0.093(4) 0.086(4) 0.037(3) -0.015(3) -0.024(3)
C11C 0.085(3) 0.061(3) 0.089(4) 0.017(3) -0.005(3) -0.015(2)
C12C 0.058(3) 0.049(2) 0.079(3) 0.003(2) -0.007(2) -0.003(2)
C13C 0.042(2) 0.060(2) 0.041(3) -0.0003(19) -0.004(2) -0.0058(19)
C14C 0.047(2) 0.087(3) 0.047(3) -0.007(2) 0.003(2) -0.008(2)
C15C 0.079(3) 0.119(4) 0.060(3) -0.005(3) 0.017(3) 0.005(3)
C16C 0.100(4) 0.080(3) 0.073(4) -0.017(3) 0.018(3) 0.017(3)
C17C 0.048(2) 0.049(2) 0.045(3) -0.0010(18) 0.0017(19) 0.0028(18)
C18C 0.052(2) 0.090(3) 0.054(3) 0.004(2) -0.005(2) -0.010(2)
C19C 0.077(3) 0.064(3) 0.067(3) -0.009(2) 0.014(2) 0.011(2)
C20C 0.048(2) 0.047(2) 0.050(3) -0.0039(19) 0.002(2) -0.0001(18)
C21C 0.059(2) 0.082(3) 0.052(3) 0.005(2) -0.002(2) -0.001(2)
C22C 0.053(2) 0.058(2) 0.057(3) 0.003(2) 0.005(2) -0.0027(19)
O23C 0.0531(15) 0.0446(16) 0.067(2) 0.0051(13) 0.0131(14) 0.0036(12)
C24C 0.039(2) 0.039(2) 0.064(3) -0.003(2) 0.002(2) 0.0033(18)
O25C 0.0652(18) 0.0422(16) 0.076(2) -0.0039(14) 0.0159(15) 0.0063(13)
N26C 0.056(2) 0.0422(18) 0.060(2) 0.0013(17) 0.0149(18) 0.0082(15)
C27C 0.051(2) 0.047(2) 0.058(3) 0.000(2) 0.006(2) -0.0052(19)
C28C 0.056(3) 0.049(2) 0.066(3) 0.001(2) 0.001(2) 0.005(2)
C29C 0.099(4) 0.050(3) 0.118(4) 0.010(3) -0.032(4) -0.011(3)
C30C 0.095(4) 0.093(4) 0.137(5) -0.003(4) -0.047(4) -0.017(3)
C31C 0.092(4) 0.097(4) 0.098(4) 0.003(3) -0.034(3) 0.017(3)
C32C 0.084(3) 0.065(3) 0.056(3) 0.008(3) 0.009(3) 0.029(3)
C33C 0.096(4) 0.094(4) 0.066(4) 0.003(3) 0.007(3) 0.036(3)
C34C 0.116(4) 0.079(4) 0.080(4) 0.033(3) 0.029(4) 0.039(3)
C35C 0.098(4) 0.062(3) 0.086(4) 0.003(3) 0.034(3) 0.000(3)
C36C 0.068(3) 0.058(3) 0.063(3) 0.010(2) 0.023(2) 0.006(2)
C37C 0.063(3) 0.052(3) 0.053(3) -0.001(2) 0.020(2) 0.009(2)
C38C 0.058(3) 0.087(3) 0.077(3) 0.012(2) 0.016(2) 0.006(2)
C8D 0.062(3) 0.056(3) 0.064(3) -0.001(2) -0.002(2) 0.009(2)
C9D 0.068(3) 0.055(3) 0.090(4) 0.003(3) -0.003(3) -0.002(2)
C11D 0.060(3) 0.075(3) 0.096(4) 0.021(3) 0.018(3) -0.003(2)
C12D 0.053(2) 0.059(3) 0.072(3) 0.008(2) 0.015(2) 0.000(2)
C13D 0.038(2) 0.050(2) 0.057(3) 0.002(2) -0.006(2) -0.0020(17)
C14D 0.043(2) 0.052(2) 0.054(3) 0.005(2) -0.006(2) 0.0080(19)
C15D 0.053(3) 0.067(3) 0.077(3) 0.000(2) 0.015(2) 0.011(2)
C16D 0.058(3) 0.071(3) 0.076(3) 0.002(3) 0.016(2) 0.004(2)
C17D 0.034(2) 0.052(2) 0.055(3) -0.0022(19) -0.0039(19) -0.0008(17)
C18D 0.067(3) 0.086(3) 0.060(3) -0.001(2) -0.011(2) 0.007(2)
C19D 0.046(2) 0.062(3) 0.082(3) 0.017(2) 0.007(2) -0.0005(19)
C20D 0.044(2) 0.050(2) 0.073(3) 0.001(2) 0.001(2) -0.0042(19)
C21D 0.063(3) 0.074(3) 0.112(4) -0.029(3) -0.021(3) -0.001(2)
C22D 0.037(2) 0.046(2) 0.095(4) 0.007(2) 0.004(2) -0.0061(18)
O23D 0.0314(14) 0.0406(14) 0.092(2) -0.0033(13) 0.0078(13) 0.0009(12)
C24D 0.044(2) 0.040(2) 0.045(3) 0.0063(18) 0.0097(18) 0.005(2)
O25D 0.0469(15) 0.0341(16) 0.107(2) 0.0100(14) 0.0122(15) 0.0015(12)
N26D 0.0341(17) 0.0400(17) 0.073(2) 0.0048(15) 0.0063(15) 0.0029(14)
C27D 0.033(2) 0.057(2) 0.060(3) 0.011(2) 0.005(2) 0.0122(17)
C28D 0.0304(19) 0.051(2) 0.049(3) 0.008(2) -0.0030(18) 0.0001(17)
C29D 0.051(2) 0.058(3) 0.053(3) 0.001(2) 0.005(2) 0.000(2)
C30D 0.067(3) 0.062(3) 0.056(3) 0.011(2) 0.000(2) -0.021(2)
C31D 0.044(2) 0.086(3) 0.045(3) -0.002(2) 0.005(2) -0.009(2)
C32D 0.040(2) 0.058(3) 0.047(3) 0.003(2) -0.002(2) 0.0002(19)
C33D 0.069(3) 0.085(4) 0.067(3) -0.016(3) 0.014(2) 0.014(3)
C34D 0.121(4) 0.062(3) 0.102(5) 0.003(3) 0.015(4) 0.033(3)
C35D 0.142(5) 0.049(3) 0.103(4) 0.001(3) 0.026(4) 0.021(3)
C36D 0.084(3) 0.057(3) 0.068(3) 0.017(2) 0.019(2) 0.005(2)
C37D 0.038(2) 0.054(3) 0.048(3) 0.002(2) -0.005(2) 0.0053(18)
C38D 0.044(2) 0.126(4) 0.049(3) -0.002(3) -0.001(2) 0.006(2)

loop_
_atom_type_symbol
_atom_type_description
_atom_type_scat_dispersion_real
_atom_type_scat_dispersion_imag
_atom_type_scat_source
C C 0.0033 0.0016 'International Tables Vol C Tables 4.2.6.8 and 6.1.1.4'
H H 0.0000 0.0000 'International Tables Vol C Tables 4.2.6.8 and 6.1.1.4'
N N 0.0061 0.0033 'International Tables Vol C Tables 4.2.6.8 and 6.1.1.4'
O O 0.0106 0.0060 'International Tables Vol C Tables 4.2.6.8 and 6.1.1.4'

loop_
_geom_angle_atom_site_label_1
_geom_angle_atom_site_label_2
_geom_angle_atom_site_label_3
_geom_angle
_geom_angle_site_symmetry_1
_geom_angle_site_symmetry_3
_geom_angle_publ_flag
C14A C8A C9A 124.5(6) . . ?
C11A C9A C8A 112.5(5) . . ?
C9A C11A C12A 110.9(5) . . ?
C11A C12A C13A 113.6(4) . . ?
C14A C13A C18A 109.2(4) . . ?
C14A C13A C17A 110.0(4) . . ?
C18A C13A C17A 111.5(4) . . ?
C14A C13A C12A 109.0(4) . . ?
C18A C13A C12A 109.1(4) . . ?
C17A C13A C12A 108.0(3) . . ?
C8A C14A C15A 119.2(5) . . ?
C8A C14A C13A 124.0(5) . . ?
C15A C14A C13A 116.8(4) . . ?
C14A C15A C16A 110.4(4) . . ?
C19A C16A C15A 110.0(4) . . ?
C19A C17A C20A 111.7(3) . . ?
C19A C17A C13A 112.1(3) . . ?
C20A C17A C13A 115.5(4) . . ?
C16A C19A C17A 112.3(3) . . ?
C22A C20A C21A 108.1(3) . . ?
C22A C20A C17A 110.8(3) . . ?
C21A C20A C17A 115.8(3) . . ?
O23A C22A C20A 109.1(3) . . ?
C24A O23A C22A 116.5(3) . . ?
O25A C24A N26A 125.1(4) . . ?
O25A C24A O23A 123.2(4) . . ?
N26A C24A O23A 111.7(3) . . ?
C24A N26A C27A 122.3(3) . . ?
N26A C27A C38A 109.8(3) . . ?
N26A C27A C28A 111.4(3) . . ?
C38A C27A C28A 111.2(3) . . ?
C29A C28A C37A 119.0(4) . . ?
C29A C28A C27A 119.3(4) . . ?
C37A C28A C27A 121.8(4) . . ?
C28A C29A C30A 122.4(4) . . ?
C31A C30A C29A 119.7(5) . . ?
C30A C31A C32A 119.5(5) . . ?
C31A C32A C33A 120.3(5) . . ?
C31A C32A C37A 121.6(4) . . ?
C33A C32A C37A 118.0(5) . . ?
C34A C33A C32A 121.7(6) . . ?
C33A C34A C35A 120.5(5) . . ?
C36A C35A C34A 120.2(6) . . ?
C35A C36A C37A 121.1(5) . . ?
C36A C37A C28A 123.9(4) . . ?
C36A C37A C32A 118.4(4) . . ?
C28A C37A C32A 117.7(4) . . ?
C14B C8B C9B 124.2(5) . . ?
C11B C9B C8B 113.6(4) . . ?
C9B C11B C12B 108.8(4) . . ?
C13B C12B C11B 112.9(4) . . ?
C14B C13B C12B 110.9(3) . . ?
C14B C13B C18B 109.3(3) . . ?
C12B C13B C18B 108.8(3) . . ?
C14B C13B C17B 107.3(3) . . ?
C12B C13B C17B 108.5(3) . . ?
C18B C13B C17B 112.0(3) . . ?
C8B C14B C15B 120.1(5) . . ?
C8B C14B C13B 122.9(5) . . ?
C15B C14B C13B 117.0(4) . . ?
C16B C15B C14B 112.3(4) . . ?
C19B C16B C15B 109.3(4) . . ?
C19B C17B C20B 112.5(3) . . ?
C19B C17B C13B 113.5(3) . . ?
C20B C17B C13B 115.1(3) . . ?
C16B C19B C17B 112.2(4) . . ?
C21B C20B C22B 110.3(3) . . ?
C21B C20B C17B 115.8(3) . . ?
C22B C20B C17B 107.3(3) . . ?
O23B C22B C20B 110.6(3) . . ?
C24B O23B C22B 117.1(3) . . ?
O25B C24B N26B 125.9(4) . . ?
O25B C24B O23B 124.5(4) . . ?
N26B C24B O23B 109.6(4) . . ?
C24B N26B C27B 120.5(3) . . ?
N26B C27B C28B 112.7(3) . . ?
N26B C27B C38B 107.4(3) . . ?
C28B C27B C38B 111.7(3) . . ?
C29B C28B C37B 119.1(4) . . ?
C29B C28B C27B 120.5(3) . . ?
C37B C28B C27B 120.4(3) . . ?
C28B C29B C30B 122.4(4) . . ?
C31B C30B C29B 119.5(4) . . ?
C30B C31B C32B 122.6(4) . . ?
C31B C32B C33B 124.5(5) . . ?
C31B C32B C37B 118.1(4) . . ?
C33B C32B C37B 117.3(5) . . ?
C34B C33B C32B 122.8(5) . . ?
C33B C34B C35B 121.0(6) . . ?
C34B C35B C36B 119.4(5) . . ?
C35B C36B C37B 121.3(4) . . ?
C36B C37B C28B 123.6(4) . . ?
C36B C37B C32B 118.1(4) . . ?
C28B C37B C32B 118.3(4) . . ?
C14C C8C C9C 126.4(5) . . ?
C8C C9C C11C 111.8(4) . . ?
C9C C11C C12C 109.6(4) . . ?
C11C C12C C13C 113.0(3) . . ?
C14C C13C C12C 109.5(3) . . ?
C14C C13C C18C 109.1(3) . . ?
C12C C13C C18C 108.8(3) . . ?
C14C C13C C17C 109.0(3) . . ?
C12C C13C C17C 108.5(3) . . ?
C18C C13C C17C 111.9(3) . . ?
C8C C14C C15C 122.0(5) . . ?
C8C C14C C13C 122.0(4) . . ?
C15C C14C C13C 116.0(4) . . ?
C14C C15C C16C 112.0(4) . . ?
C19C C16C C15C 109.6(4) . . ?
C19C C17C C20C 111.2(3) . . ?
C19C C17C C13C 112.7(3) . . ?
C20C C17C C13C 116.2(3) . . ?
C16C C19C C17C 111.1(3) . . ?
C22C C20C C21C 108.6(3) . . ?
C22C C20C C17C 107.9(3) . . ?
C21C C20C C17C 116.9(3) . . ?
O23C C22C C20C 112.5(3) . . ?
C24C O23C C22C 117.2(3) . . ?
O25C C24C N26C 125.8(4) . . ?
O25C C24C O23C 124.8(4) . . ?
N26C C24C O23C 109.4(3) . . ?
C24C N26C C27C 121.3(3) . . ?
N26C C27C C28C 113.5(3) . . ?
N26C C27C C38C 108.9(3) . . ?
C28C C27C C38C 110.7(3) . . ?
C29C C28C C37C 118.8(4) . . ?
C29C C28C C27C 120.1(4) . . ?
C37C C28C C27C 121.1(4) . . ?
C28C C29C C30C 121.2(4) . . ?
C31C C30C C29C 120.8(5) . . ?
C30C C31C C32C 121.2(5) . . ?
C33C C32C C31C 121.3(5) . . ?
C33C C32C C37C 120.1(5) . . ?
C31C C32C C37C 118.6(4) . . ?
C34C C33C C32C 121.0(5) . . ?
C33C C34C C35C 119.9(4) . . ?
C36C C35C C34C 120.7(5) . . ?
C35C C36C C37C 120.8(4) . . ?
C28C C37C C36C 123.1(4) . . ?
C28C C37C C32C 119.4(4) . . ?
C36C C37C C32C 117.5(4) . . ?
C14D C8D C9D 127.7(4) . . ?
C8D C9D C11D 110.7(3) . . ?
C9D C11D C12D 110.7(4) . . ?
C11D C12D C13D 113.7(3) . . ?
C14D C13D C18D 108.0(3) . . ?
C14D C13D C12D 108.4(3) . . ?
C18D C13D C12D 110.0(3) . . ?
C14D C13D C17D 110.4(3) . . ?
C18D C13D C17D 111.4(3) . . ?
C12D C13D C17D 108.6(3) . . ?
C8D C14D C15D 121.3(4) . . ?
C8D C14D C13D 122.1(4) . . ?
C15D C14D C13D 116.6(3) . . ?
C16D C15D C14D 111.2(3) . . ?
C15D C16D C19D 109.0(4) . . ?
C20D C17D C19D 112.4(3) . . ?
C20D C17D C13D 114.3(3) . . ?
C19D C17D C13D 113.2(3) . . ?
C16D C19D C17D 112.1(3) . . ?
C22D C20D C17D 113.2(3) . . ?
C22D C20D C21D 105.4(3) . . ?
C17D C20D C21D 116.6(3) . . ?
O23D C22D C20D 107.7(3) . . ?
C24D O23D C22D 114.7(3) . . ?
O25D C24D N26D 125.4(3) . . ?
O25D C24D O23D 124.0(3) . . ?
N26D C24D O23D 110.6(3) . . ?
C24D N26D C27D 121.1(3) . . ?
N26D C27D C28D 111.9(3) . . ?
N26D C27D C38D 108.8(3) . . ?
C28D C27D C38D 112.5(3) . . ?
C29D C28D C37D 119.2(4) . . ?
C29D C28D C27D 118.9(3) . . ?
C37D C28D C27D 121.8(3) . . ?
C28D C29D C30D 121.8(4) . . ?
C31D C30D C29D 119.1(4) . . ?
C30D C31D C32D 121.8(4) . . ?
C33D C32D C31D 122.1(4) . . ?
C33D C32D C37D 119.6(4) . . ?
C31D C32D C37D 118.3(4) . . ?
C34D C33D C32D 122.5(5) . . ?
C33D C34D C35D 118.6(5) . . ?
C36D C35D C34D 120.7(5) . . ?
C35D C36D C37D 121.8(4) . . ?
C32D C37D C36D 116.7(4) . . ?
C32D C37D C28D 119.7(4) . . ?
C36D C37D C28D 123.5(4) . . ?

loop_
_geom_bond_atom_site_label_1
_geom_bond_atom_site_label_2
_geom_bond_distance
_geom_bond_site_symmetry_2
_geom_bond_publ_flag
C8A C14A 1.318(6) . ?
C8A C9A 1.503(7) . ?
C9A C11A 1.491(8) . ?
C11A C12A 1.513(7) . ?
C12A C13A 1.555(6) . ?
C13A C14A 1.517(6) . ?
C13A C18A 1.533(5) . ?
C13A C17A 1.548(5) . ?
C14A C15A 1.498(6) . ?
C15A C16A 1.506(5) . ?
C16A C19A 1.503(6) . ?
C17A C19A 1.536(5) . ?
C17A C20A 1.539(5) . ?
C20A C22A 1.512(5) . ?
C20A C21A 1.531(5) . ?
C22A O23A 1.439(4) . ?
O23A C24A 1.347(4) . ?
C24A O25A 1.222(4) . ?
C24A N26A 1.321(4) . ?
N26A C27A 1.472(4) . ?
C27A C38A 1.531(5) . ?
C27A C28A 1.532(5) . ?
C28A C29A 1.375(5) . ?
C28A C37A 1.409(5) . ?
C29A C30A 1.402(6) . ?
C30A C31A 1.352(6) . ?
C31A C32A 1.399(6) . ?
C32A C33A 1.407(6) . ?
C32A C37A 1.419(6) . ?
C33A C34A 1.327(7) . ?
C34A C35A 1.401(8) . ?
C35A C36A 1.342(7) . ?
C36A C37A 1.408(6) . ?
C8B C14B 1.309(6) . ?
C8B C9B 1.514(7) . ?
C9B C11B 1.509(7) . ?
C11B C12B 1.545(5) . ?
C12B C13B 1.539(5) . ?
C13B C14B 1.530(6) . ?
C13B C18B 1.557(5) . ?
C13B C17B 1.560(5) . ?
C14B C15B 1.520(7) . ?
C15B C16B 1.511(6) . ?
C16B C19B 1.502(6) . ?
C17B C19B 1.535(5) . ?
C17B C20B 1.551(5) . ?
C20B C21B 1.531(5) . ?
C20B C22B 1.538(5) . ?
C22B O23B 1.444(4) . ?
O23B C24B 1.348(4) . ?
C24B O25B 1.219(4) . ?
C24B N26B 1.338(5) . ?
N26B C27B 1.451(4) . ?
C27B C28B 1.522(5) . ?
C27B C38B 1.545(5) . ?
C28B C29B 1.375(5) . ?
C28B C37B 1.421(5) . ?
C29B C30B 1.386(5) . ?
C30B C31B 1.334(6) . ?
C31B C32B 1.407(6) . ?
C32B C33B 1.423(6) . ?
C32B C37B 1.444(5) . ?
C33B C34B 1.341(7) . ?
C34B C35B 1.379(7) . ?
C35B C36B 1.406(6) . ?
C36B C37B 1.411(5) . ?
C8C C14C 1.330(6) . ?
C8C C9C 1.471(6) . ?
C9C C11C 1.514(6) . ?
C11C C12C 1.521(5) . ?
C12C C13C 1.540(5) . ?
C13C C14C 1.525(5) . ?
C13C C18C 1.541(5) . ?
C13C C17C 1.567(5) . ?
C14C C15C 1.497(6) . ?
C15C C16C 1.514(6) . ?
C16C C19C 1.508(6) . ?
C17C C19C 1.536(5) . ?
C17C C20C 1.545(5) . ?
C20C C22C 1.518(4) . ?
C20C C21C 1.530(5) . ?
C22C O23C 1.443(4) . ?
O23C C24C 1.366(4) . ?
C24C O25C 1.192(4) . ?
C24C N26C 1.341(5) . ?
N26C C27C 1.454(4) . ?
C27C C28C 1.521(5) . ?
C27C C38C 1.532(5) . ?
C28C C29C 1.358(5) . ?
C28C C37C 1.401(5) . ?
C29C C30C 1.424(6) . ?
C30C C31C 1.310(6) . ?
C31C C32C 1.396(6) . ?
C32C C33C 1.384(6) . ?
C32C C37C 1.443(5) . ?
C33C C34C 1.358(6) . ?
C34C C35C 1.420(6) . ?
C35C C36C 1.359(5) . ?
C36C C37C 1.414(5) . ?
C8D C14D 1.315(5) . ?
C8D C9D 1.487(5) . ?
C9D C11D 1.506(6) . ?
C11D C12D 1.520(5) . ?
C12D C13D 1.553(5) . ?
C13D C14D 1.521(5) . ?
C13D C18D 1.541(5) . ?
C13D C17D 1.555(5) . ?
C14D C15D 1.508(5) . ?
C15D C16D 1.502(5) . ?
C16D C19D 1.518(5) . ?
C17D C20D 1.539(5) . ?
C17D C19D 1.541(5) . ?
C20D C22D 1.521(5) . ?
C20D C21D 1.546(5) . ?
C22D O23D 1.456(4) . ?
O23D C24D 1.350(4) . ?
C24D O25D 1.200(4) . ?
C24D N26D 1.339(4) . ?
N26D C27D 1.468(4) . ?
C27D C28D 1.518(5) . ?
C27D C38D 1.520(5) . ?
C28D C29D 1.363(5) . ?
C28D C37D 1.437(5) . ?
C29D C30D 1.402(5) . ?
C30D C31D 1.382(5) . ?
C31D C32D 1.403(5) . ?
C32D C33D 1.400(5) . ?
C32D C37D 1.413(5) . ?
C33D C34D 1.345(6) . ?
C34D C35D 1.413(7) . ?
C35D C36D 1.350(6) . ?
C36D C37D 1.422(5) . ?

loop_
_cod_related_entry_id
_cod_related_entry_database
_cod_related_entry_code
1 ChemSpider 9212089
